data_7215496
loop_
_publ_author_name
'Bulimestru, Ion'
'Mentr\'e, Olivier'
'Tancret, Nathalie'
'Rolle, Aur\'elie'
'Djelal, Nora'
'Burylo, Laurence'
'Cornei, Nicoleta'
'Popa, Nelea'
'Gulea, Aurelian'

_publ_section_title
;
 Heterobimetallic Ba--Co aminopolycarboxylate complexes as precursors for
 BaCoO3-\d oxides; towards a one-stage-deposition of cobaltite films
;
_journal_issue 47
_journal_name_full 'Journal of Materials Chemistry'
_journal_page_first 10724
_journal_paper_doi 10.1039/c0jm01012j
_journal_volume 20
_journal_year 2010
_chemical_formula_sum 'C14 H28 Ba Co N2 O13'
_chemical_formula_weight 628.58
_chemical_name_common BaCo(cdta)-5H2O
_chemical_name_systematic
;
?
;
_space_group_IT_number 15
_symmetry_cell_setting monoclinic
_symmetry_space_group_name_Hall '-C 2yc'
_symmetry_space_group_name_H-M 'C 1 2/c 1'
_atom_sites_solution_hydrogens geom
_atom_sites_solution_primary direct
_atom_sites_solution_secondary difmap
_audit_creation_method SHELXL-97
_cell_angle_alpha 90.00
_cell_angle_beta 91.4690(10)
_cell_angle_gamma 90.00
_cell_formula_units_Z 8
_cell_length_a 12.8694(2)
_cell_length_b 15.0670(3)
_cell_length_c 22.1339(4)
_cell_measurement_reflns_used 9910
_cell_measurement_temperature 296(2)
_cell_measurement_theta_max 34.469
_cell_measurement_theta_min 2.2925
_cell_volume 4290.42(13)
_computing_cell_refinement 'Bruker X8/SAINT'
_computing_data_collection 'Bruker X8'
_computing_data_reduction 'Bruker X8/SAINT'
_computing_structure_refinement 'SHELXL-97 (Sheldrick, 1997)'
_computing_structure_solution 'SHELXS-97 (Sheldrick, 1990)'
_diffrn_ambient_temperature 296(2)
_diffrn_measured_fraction_theta_full 0.950
_diffrn_measured_fraction_theta_max 0.950
_diffrn_measurement_device_type 'CCD area detector'
_diffrn_measurement_method 'phi and omega scans'
_diffrn_radiation_monochromator graphite
_diffrn_radiation_source 'fine-focus sealed tube'
_diffrn_radiation_type MoK\a
_diffrn_radiation_wavelength 0.71073
_diffrn_reflns_av_R_equivalents 0.0298
_diffrn_reflns_av_sigmaI/netI 0.0237
_diffrn_reflns_limit_h_max 18
_diffrn_reflns_limit_h_min -20
_diffrn_reflns_limit_k_max 23
_diffrn_reflns_limit_k_min -19
_diffrn_reflns_limit_l_max 33
_diffrn_reflns_limit_l_min -33
_diffrn_reflns_number 44606
_diffrn_reflns_theta_full 34.49
_diffrn_reflns_theta_max 34.49
_diffrn_reflns_theta_min 1.84
_exptl_absorpt_coefficient_mu 2.753
_exptl_absorpt_correction_T_max 0.8755
_exptl_absorpt_correction_T_min 0.7601
_exptl_absorpt_correction_type multi-scan
_exptl_absorpt_process_details 'empirical (SADABS)'
_exptl_crystal_colour blue
_exptl_crystal_density_diffrn 1.946
_exptl_crystal_density_method 'not measured'
_exptl_crystal_description plate
_exptl_crystal_F_000 1252
_exptl_crystal_size_max 0.22
_exptl_crystal_size_mid 0.15
_exptl_crystal_size_min 0.01
_refine_diff_density_max 2.326
_refine_diff_density_min -1.056
_refine_diff_density_rms 0.110
_refine_ls_extinction_coef 0.00008(4)
_refine_ls_extinction_expression Fc^*^=kFc[1+0.001xFc^2^\l^3^/sin(2\q)]^-1/4^
_refine_ls_extinction_method SHELXL
_refine_ls_goodness_of_fit_ref 1.093
_refine_ls_hydrogen_treatment mixed
_refine_ls_matrix_type full
_refine_ls_number_parameters 325
_refine_ls_number_reflns 8635
_refine_ls_number_restraints 14
_refine_ls_restrained_S_all 1.096
_refine_ls_R_factor_all 0.0318
_refine_ls_R_factor_gt 0.0264
_refine_ls_shift/su_max 0.003
_refine_ls_shift/su_mean 0.000
_refine_ls_structure_factor_coef Fsqd
_refine_ls_weighting_details 'calc w=1/[\s^2^(Fo^2^)+(0.0368P)^2^+4.6029P] where P=(Fo^2^+2Fc^2^)/3'
_refine_ls_weighting_scheme calc
_refine_ls_wR_factor_gt 0.0711
_refine_ls_wR_factor_ref 0.0736
_reflns_number_gt 7585
_reflns_number_total 8635
_reflns_threshold_expression >2sigma(I)
_cod_data_source_file c0jm01012j.txt
_cod_data_source_block lo3_0m
_cod_original_sg_symbol_H-M C2/c
_cod_original_formula_sum C14H28Ba1Co1N2O13
_cod_database_code 7215496

loop_
_symmetry_equiv_pos_as_xyz
'x, y, z'
'-x, y, -z+1/2'
'x+1/2, y+1/2, z'
'-x+1/2, y+1/2, -z+1/2'
'-x, -y, -z'
'x, -y, z-1/2'
'-x+1/2, -y+1/2, -z'
'x+1/2, -y+1/2, z-1/2'

loop_
_atom_site_label
_atom_site_type_symbol
_atom_site_fract_x
_atom_site_fract_y
_atom_site_fract_z
_atom_site_U_iso_or_equiv
_atom_site_adp_type
_atom_site_occupancy
_atom_site_symmetry_multiplicity
_atom_site_calc_flag
_atom_site_refinement_flags
Ba1 Ba 0.0000 0.205826(9) 0.2500 0.01837(4) Uani 1 2 d S
Ba2 Ba 0.0000 0.513491(10) 0.2500 0.02398(4) Uani 1 2 d S
Co3 Co 0.216722(17) 0.063684(15) 0.329241(10) 0.01728(5) Uani 1 1 d .
N1 N 0.23385(11) 0.09951(10) 0.42679(7) 0.0202(3) Uani 1 1 d .
N2 N 0.17985(11) -0.06708(10) 0.37357(7) 0.0205(3) Uani 1 1 d .
O1 O 0.16854(11) 0.20391(9) 0.33741(6) 0.0242(3) Uani 1 1 d .
O2 O -0.12188(10) 0.59540(10) 0.33877(6) 0.0262(3) Uani 1 1 d .
O3 O 0.05118(10) 0.05496(8) 0.32220(6) 0.0226(2) Uani 1 1 d .
O4 O -0.21026(11) 0.46529(9) 0.27562(6) 0.0251(3) Uani 1 1 d .
O5 O -0.08324(11) -0.03780(10) 0.31679(8) 0.0313(3) Uani 1 1 d .
O6 O -0.11590(13) 0.34298(11) 0.28202(8) 0.0367(4) Uani 1 1 d .
O7 O -0.00067(13) 0.66061(16) 0.39740(8) 0.0482(5) Uani 1 1 d .
O8 O 0.0483(2) 0.27125(16) 0.39024(11) 0.0690(8) Uani 1 1 d .
C1 C 0.16311(14) -0.05227(13) 0.43930(8) 0.0244(3) Uani 1 1 d .
H1 H 0.0933 -0.0271 0.4430 0.029 Uiso 1 1 calc R
C2 C 0.1670(2) -0.13779(16) 0.47758(12) 0.0388(5) Uani 1 1 d .
H2A H 0.1125 -0.1778 0.4635 0.047 Uiso 1 1 calc R
H2B H 0.2332 -0.1671 0.4723 0.047 Uiso 1 1 calc R
C3 C 0.1530(2) -0.1182(2) 0.54456(12) 0.0473(6) Uani 1 1 d .
H3A H 0.0842 -0.0939 0.5504 0.057 Uiso 1 1 calc R
H3B H 0.1589 -0.1729 0.5675 0.057 Uiso 1 1 calc R
C4 C 0.2340(2) -0.0528(2) 0.56763(10) 0.0431(6) Uani 1 1 d .
H4A H 0.3028 -0.0779 0.5635 0.052 Uiso 1 1 calc R
H4B H 0.2237 -0.0410 0.6101 0.052 Uiso 1 1 calc R
C5 C 0.22550(19) 0.03312(17) 0.53203(9) 0.0353(5) Uani 1 1 d .
H5A H 0.2780 0.0745 0.5469 0.042 Uiso 1 1 calc R
H5B H 0.1579 0.0596 0.5381 0.042 Uiso 1 1 calc R
C6 C 0.24006(14) 0.01690(13) 0.46381(8) 0.0232(3) Uani 1 1 d .
H6 H 0.3100 -0.0076 0.4593 0.028 Uiso 1 1 calc R
C7 C 0.14202(15) 0.15471(13) 0.43818(9) 0.0246(3) Uani 1 1 d .
H7A H 0.1544 0.1897 0.4745 0.030 Uiso 1 1 calc R
H7B H 0.0825 0.1168 0.4447 0.030 Uiso 1 1 calc R
C8 C 0.11864(16) 0.21600(13) 0.38535(9) 0.0282(4) Uani 1 1 d .
C9 C 0.32908(15) 0.15363(14) 0.43373(9) 0.0259(4) Uani 1 1 d .
H9A H 0.3601 0.1429 0.4735 0.031 Uiso 1 1 calc R
H9B H 0.3103 0.2159 0.4315 0.031 Uiso 1 1 calc R
C10 C -0.09116(15) 0.63428(13) 0.38648(9) 0.0259(4) Uani 1 1 d .
C11 C 0.08293(14) -0.09794(12) 0.34255(9) 0.0240(3) Uani 1 1 d .
H11A H 0.0474 -0.1392 0.3686 0.029 Uiso 1 1 calc R
H11B H 0.1004 -0.1293 0.3059 0.029 Uiso 1 1 calc R
C12 C 0.01041(13) -0.02135(11) 0.32658(8) 0.0201(3) Uani 1 1 d .
C13 C -0.23356(15) 0.37163(12) 0.36095(10) 0.0256(3) Uani 1 1 d .
H13A H -0.2594 0.3112 0.3598 0.031 Uiso 1 1 calc R
H13B H -0.1814 0.3757 0.3932 0.031 Uiso 1 1 calc R
C14 C -0.18439(13) 0.39333(12) 0.30133(9) 0.0234(3) Uani 1 1 d .
OW1 O 0.14917(18) 0.20856(12) 0.71173(11) 0.0504(5) Uani 1 1 d D
HW1A H 0.130(3) 0.1594(13) 0.6968(15) 0.050 Uiso 1 1 d D
HW1B H 0.2054(15) 0.231(2) 0.6998(14) 0.050 Uiso 1 1 d D
OW2 O 0.11605(13) 0.65843(11) 0.29654(8) 0.0348(3) Uani 1 1 d D
HW2A H 0.110(3) 0.7056(13) 0.2757(13) 0.050 Uiso 1 1 d D
HW2B H 0.082(2) 0.675(2) 0.3271(10) 0.050 Uiso 1 1 d D
OW3 O -0.18436(11) 0.10810(10) 0.26956(7) 0.0255(3) Uani 1 1 d D
HW3A H -0.2409(15) 0.120(2) 0.2866(14) 0.050 Uiso 1 1 d D
HW3B H -0.163(2) 0.0611(13) 0.2869(13) 0.050 Uiso 1 1 d D
OW4 O 0.0568(3) 0.44844(18) 0.36082(14) 0.0871(10) Uani 1 1 d D
HW4A H 0.1127(18) 0.434(2) 0.3409(15) 0.050 Uiso 1 1 d D
HW4B H 0.078(3) 0.4946(14) 0.3798(14) 0.050 Uiso 1 1 d D
OW51 O -0.0648(5) 0.3444(4) 0.4824(3) 0.0618(9) Uiso 0.50 1 d PD
OW52 O -0.0459(5) 0.3762(4) 0.4774(3) 0.0618(9) Uiso 0.50 1 d PD
H51A H -0.021(3) 0.318(3) 0.459(2) 0.050 Uiso 0.50 1 d PD
H51B H -0.118(3) 0.310(3) 0.485(3) 0.050 Uiso 0.50 1 d PD
H52A H 0.0000 0.4221(10) 0.481(3) 0.050 Uiso 0.50 1 d PD
H52B H -0.027(5) 0.348(3) 0.5107(18) 0.050 Uiso 0.50 1 d PD

loop_
_atom_site_aniso_label
_atom_site_aniso_U_11
_atom_site_aniso_U_22
_atom_site_aniso_U_33
_atom_site_aniso_U_23
_atom_site_aniso_U_13
_atom_site_aniso_U_12
Ba1 0.01506(6) 0.01432(6) 0.02568(7) 0.000 -0.00071(5) 0.000
Ba2 0.01962(7) 0.02220(7) 0.03039(8) 0.000 0.00577(5) 0.000
Co3 0.01507(9) 0.01690(10) 0.01987(10) -0.00135(8) 0.00038(7) 0.00074(7)
N1 0.0166(6) 0.0240(7) 0.0199(6) -0.0017(5) 0.0012(5) 0.0010(5)
N2 0.0158(6) 0.0204(6) 0.0252(7) 0.0014(5) 0.0000(5) 0.0024(5)
O1 0.0274(6) 0.0212(6) 0.0239(6) -0.0009(5) -0.0009(5) -0.0011(5)
O2 0.0196(6) 0.0354(7) 0.0238(6) -0.0071(5) 0.0028(5) -0.0032(5)
O3 0.0178(5) 0.0188(5) 0.0309(7) 0.0034(5) -0.0024(5) -0.0013(4)
O4 0.0247(6) 0.0210(6) 0.0298(7) -0.0015(5) 0.0043(5) 0.0023(5)
O5 0.0176(6) 0.0260(7) 0.0499(9) 0.0048(6) -0.0059(6) -0.0028(5)
O6 0.0303(7) 0.0305(7) 0.0496(10) -0.0066(7) 0.0069(7) 0.0120(6)
O7 0.0226(7) 0.0882(15) 0.0340(8) -0.0170(9) 0.0028(6) -0.0192(8)
O8 0.0789(16) 0.0617(13) 0.0682(14) 0.0275(11) 0.0350(12) 0.0491(12)
C1 0.0200(7) 0.0282(8) 0.0250(8) 0.0067(7) 0.0019(6) 0.0019(6)
C2 0.0392(12) 0.0366(12) 0.0407(12) 0.0160(9) 0.0030(10) -0.0033(9)
C3 0.0420(13) 0.0596(16) 0.0408(13) 0.0250(12) 0.0104(11) -0.0005(12)
C4 0.0437(13) 0.0607(16) 0.0252(10) 0.0150(10) 0.0055(9) 0.0109(12)
C5 0.0381(11) 0.0480(13) 0.0200(9) 0.0028(8) 0.0020(8) 0.0068(10)
C6 0.0197(7) 0.0299(9) 0.0201(8) 0.0035(6) 0.0008(6) 0.0033(6)
C7 0.0228(8) 0.0281(8) 0.0231(8) -0.0014(7) 0.0040(6) 0.0061(7)
C8 0.0303(9) 0.0239(8) 0.0306(9) 0.0013(7) 0.0046(7) 0.0063(7)
C9 0.0212(7) 0.0326(9) 0.0237(8) -0.0070(7) 0.0003(6) -0.0036(7)
C10 0.0195(7) 0.0342(10) 0.0241(8) -0.0016(7) 0.0009(6) -0.0034(7)
C11 0.0192(7) 0.0179(7) 0.0348(9) 0.0005(7) -0.0025(7) -0.0003(6)
C12 0.0181(7) 0.0200(7) 0.0222(8) 0.0003(6) -0.0004(6) -0.0005(5)
C13 0.0211(7) 0.0210(8) 0.0346(10) 0.0034(7) -0.0003(7) 0.0061(6)
C14 0.0173(7) 0.0200(7) 0.0327(9) -0.0055(7) 0.0001(6) 0.0008(6)
OW1 0.0507(11) 0.0295(9) 0.0717(14) -0.0074(9) 0.0170(10) -0.0122(8)
OW2 0.0313(8) 0.0326(8) 0.0408(9) -0.0023(7) 0.0103(7) 0.0001(6)
OW3 0.0215(6) 0.0250(6) 0.0301(7) 0.0058(5) 0.0040(5) -0.0003(5)
OW4 0.139(3) 0.0499(14) 0.0696(18) -0.0007(13) -0.0470(18) 0.0043(17)

loop_
_atom_type_symbol
_atom_type_description
_atom_type_scat_dispersion_real
_atom_type_scat_dispersion_imag
_atom_type_scat_source
C C 0.0033 0.0016 'International Tables Vol C Tables 4.2.6.8 and 6.1.1.4'
H H 0.0000 0.0000 'International Tables Vol C Tables 4.2.6.8 and 6.1.1.4'
N N 0.0061 0.0033 'International Tables Vol C Tables 4.2.6.8 and 6.1.1.4'
O O 0.0106 0.0060 'International Tables Vol C Tables 4.2.6.8 and 6.1.1.4'
Co Co 0.3494 0.9721 'International Tables Vol C Tables 4.2.6.8 and 6.1.1.4'
Ba Ba -0.3244 2.2819 'International Tables Vol C Tables 4.2.6.8 and 6.1.1.4'

loop_
_geom_angle_atom_site_label_1
_geom_angle_atom_site_label_2
_geom_angle_atom_site_label_3
_geom_angle
_geom_angle_site_symmetry_1
_geom_angle_site_symmetry_3
O6 Ba1 O6 77.81(8) 2 .
O6 Ba1 OW3 157.36(5) 2 .
O6 Ba1 OW3 83.42(5) . .
O6 Ba1 OW3 83.42(5) 2 2
O6 Ba1 OW3 157.36(5) . 2
OW3 Ba1 OW3 117.42(6) . 2
O6 Ba1 O3 126.52(5) 2 2
O6 Ba1 O3 130.38(5) . 2
OW3 Ba1 O3 59.23(4) . 2
OW3 Ba1 O3 71.46(4) 2 2
O6 Ba1 O3 130.38(5) 2 .
O6 Ba1 O3 126.52(5) . .
OW3 Ba1 O3 71.46(4) . .
OW3 Ba1 O3 59.23(4) 2 .
O3 Ba1 O3 74.00(5) 2 .
O6 Ba1 O1 76.57(5) 2 .
O6 Ba1 O1 104.36(5) . .
OW3 Ba1 O1 120.86(4) . .
OW3 Ba1 O1 58.44(4) 2 .
O3 Ba1 O1 122.05(4) 2 .
O3 Ba1 O1 56.86(4) . .
O6 Ba1 O1 104.36(5) 2 2
O6 Ba1 O1 76.57(5) . 2
OW3 Ba1 O1 58.44(4) . 2
OW3 Ba1 O1 120.86(4) 2 2
O3 Ba1 O1 56.86(4) 2 2
O3 Ba1 O1 122.05(4) . 2
O1 Ba1 O1 178.85(5) . 2
O6 Ba1 O8 85.71(6) 2 .
O6 Ba1 O8 67.05(5) . .
OW3 Ba1 O8 98.60(6) . .
OW3 Ba1 O8 99.25(5) 2 .
O3 Ba1 O8 143.31(5) 2 .
O3 Ba1 O8 71.05(4) . .
O1 Ba1 O8 41.25(5) . .
O1 Ba1 O8 139.28(5) 2 .
O6 Ba1 O8 67.05(5) 2 2
O6 Ba1 O8 85.71(6) . 2
OW3 Ba1 O8 99.25(5) . 2
OW3 Ba1 O8 98.60(6) 2 2
O3 Ba1 O8 71.05(4) 2 2
O3 Ba1 O8 143.31(5) . 2
O1 Ba1 O8 139.28(5) . 2
O1 Ba1 O8 41.25(5) 2 2
O8 Ba1 O8 145.24(8) . 2
O6 Ba1 C8 87.51(5) 2 .
O6 Ba1 C8 88.39(5) . .
OW3 Ba1 C8 104.64(5) . .
OW3 Ba1 C8 78.18(4) 2 .
O3 Ba1 C8 129.49(4) 2 .
O3 Ba1 C8 55.78(4) . .
O1 Ba1 C8 22.01(4) . .
O1 Ba1 C8 158.13(5) 2 .
O8 Ba1 C8 21.50(5) . .
O8 Ba1 C8 154.55(5) 2 .
O6 Ba1 C8 88.39(5) 2 2
O6 Ba1 C8 87.51(5) . 2
OW3 Ba1 C8 78.18(4) . 2
OW3 Ba1 C8 104.64(5) 2 2
O3 Ba1 C8 55.78(4) 2 2
O3 Ba1 C8 129.49(4) . 2
O1 Ba1 C8 158.13(5) . 2
O1 Ba1 C8 22.01(4) 2 2
O8 Ba1 C8 154.55(5) . 2
O8 Ba1 C8 21.50(5) 2 2
C8 Ba1 C8 174.73(7) . 2
OW4 Ba2 OW4 137.82(12) 2 .
OW4 Ba2 OW2 137.19(8) 2 .
OW4 Ba2 OW2 79.79(8) . .
OW4 Ba2 OW2 79.79(7) 2 2
OW4 Ba2 OW2 137.19(8) . 2
OW2 Ba2 OW2 78.76(7) . 2
OW4 Ba2 O2 129.92(9) 2 .
OW4 Ba2 O2 70.87(8) . .
OW2 Ba2 O2 72.95(4) . .
OW2 Ba2 O2 67.59(5) 2 .
OW4 Ba2 O2 70.87(8) 2 2
OW4 Ba2 O2 129.92(9) . 2
OW2 Ba2 O2 67.59(5) . 2
OW2 Ba2 O2 72.95(4) 2 2
O2 Ba2 O2 128.27(6) . 2
OW4 Ba2 O4 81.63(9) 2 .
OW4 Ba2 O4 87.92(9) . .
OW2 Ba2 O4 127.98(4) . .
OW2 Ba2 O4 77.03(4) 2 .
O2 Ba2 O4 55.33(4) . .
O2 Ba2 O4 142.13(4) 2 .
OW4 Ba2 O4 87.92(9) 2 2
OW4 Ba2 O4 81.63(9) . 2
OW2 Ba2 O4 77.03(4) . 2
OW2 Ba2 O4 127.98(4) 2 2
O2 Ba2 O4 142.13(4) . 2
O2 Ba2 O4 55.33(4) 2 2
O4 Ba2 O4 150.71(5) . 2
OW4 Ba2 O6 77.61(8) 2 .
OW4 Ba2 O6 67.10(8) . .
OW2 Ba2 O6 145.09(5) . .
OW2 Ba2 O6 118.47(5) 2 .
O2 Ba2 O6 85.60(4) . .
O2 Ba2 O6 143.96(5) 2 .
O4 Ba2 O6 43.57(4) . .
O4 Ba2 O6 107.48(4) 2 .
OW4 Ba2 O6 67.10(8) 2 2
OW4 Ba2 O6 77.61(8) . 2
OW2 Ba2 O6 118.47(5) . 2
OW2 Ba2 O6 145.09(5) 2 2
O2 Ba2 O6 143.96(5) . 2
O2 Ba2 O6 85.60(4) 2 2
O4 Ba2 O6 107.48(4) . 2
O4 Ba2 O6 43.57(4) 2 2
O6 Ba2 O6 65.98(6) . 2
OW4 Ba2 C14 86.11(9) 2 .
OW4 Ba2 C14 70.28(9) . .
OW2 Ba2 C14 133.98(5) . .
OW2 Ba2 C14 100.14(5) 2 .
O2 Ba2 C14 64.71(4) . .
O2 Ba2 C14 156.71(5) 2 .
O4 Ba2 C14 23.12(4) . .
O4 Ba2 C14 129.42(4) 2 .
O6 Ba2 C14 22.74(4) . .
O6 Ba2 C14 88.72(4) 2 .
OW4 Ba2 C14 70.28(9) 2 2
OW4 Ba2 C14 86.11(9) . 2
OW2 Ba2 C14 100.14(5) . 2
OW2 Ba2 C14 133.98(5) 2 2
O2 Ba2 C14 156.71(5) . 2
O2 Ba2 C14 64.71(4) 2 2
O4 Ba2 C14 129.42(4) . 2
O4 Ba2 C14 23.12(4) 2 2
O6 Ba2 C14 88.72(4) . 2
O6 Ba2 C14 22.74(4) 2 2
C14 Ba2 C14 111.46(6) . 2
OW4 Ba2 HW4A 129.2(6) 2 .
OW4 Ba2 HW4A 18.6(2) . .
OW2 Ba2 HW4A 78.7(8) . .
OW2 Ba2 HW4A 151.0(6) 2 .
O2 Ba2 HW4A 88.5(4) . .
O2 Ba2 HW4A 114.2(4) 2 .
O4 Ba2 HW4A 103.3(5) . .
O4 Ba2 HW4A 63.2(3) 2 .
O6 Ba2 HW4A 73.4(7) . .
O6 Ba2 HW4A 63.2(6) 2 .
C14 Ba2 HW4A 82.8(6) . .
C14 Ba2 HW4A 68.3(3) 2 .
O4 Co3 O3 111.69(5) 3_545 .
O4 Co3 O2 76.66(5) 3_545 3_545
O3 Co3 O2 170.47(5) . 3_545
O4 Co3 O1 146.99(5) 3_545 .
O3 Co3 O1 77.49(5) . .
O2 Co3 O1 92.99(6) 3_545 .
O4 Co3 N1 132.29(5) 3_545 .
O3 Co3 N1 99.16(5) . .
O2 Co3 N1 77.21(5) 3_545 .
O1 Co3 N1 73.18(5) . .
O4 Co3 N2 74.67(5) 3_545 .
O3 Co3 N2 75.97(5) . .
O2 Co3 N2 111.53(6) 3_545 .
O1 Co3 N2 137.42(5) . .
N1 Co3 N2 78.88(6) . .
O4 Co3 OW3 75.30(5) 3_545 2
O3 Co3 OW3 78.11(5) . 2
O2 Co3 OW3 100.34(5) 3_545 2
O1 Co3 OW3 75.93(5) . 2
N1 Co3 OW3 148.80(5) . 2
N2 Co3 OW3 128.93(5) . 2
O4 Co3 Ba1 116.87(4) 3_545 .
O3 Co3 Ba1 45.58(3) . .
O2 Co3 Ba1 127.17(4) 3_545 .
O1 Co3 Ba1 46.58(3) . .
N1 Co3 Ba1 110.76(4) . .
N2 Co3 Ba1 121.29(4) . .
OW3 Co3 Ba1 46.10(3) 2 .
C7 N1 C9 109.75(15) . .
C7 N1 C6 114.17(14) . .
C9 N1 C6 111.78(14) . .
C7 N1 Co3 104.04(10) . .
C9 N1 Co3 107.18(11) . .
C6 N1 Co3 109.42(11) . .
C13 N2 C11 110.22(14) 3_545 .
C13 N2 C1 113.92(14) 3_545 .
C11 N2 C1 110.93(14) . .
C13 N2 Co3 107.17(11) 3_545 .
C11 N2 Co3 104.84(10) . .
C1 N2 Co3 109.29(11) . .
C8 O1 Co3 110.79(12) . .
C8 O1 Ba1 99.94(12) . .
Co3 O1 Ba1 99.40(5) . .
C10 O2 Co3 117.99(12) . 3_455
C10 O2 Ba2 128.04(12) . .
Co3 O2 Ba2 112.88(5) 3_455 .
C12 O3 Co3 117.63(11) . .
C12 O3 Ba1 132.58(11) . .
Co3 O3 Ba1 102.00(5) . .
C14 O4 Co3 117.40(12) . 3_455
C14 O4 Ba2 93.85(11) . .
Co3 O4 Ba2 111.40(5) 3_455 .
C14 O6 Ba1 166.38(15) . .
C14 O6 Ba2 85.51(12) . .
Ba1 O6 Ba2 108.11(6) . .
C8 O8 Ba1 80.63(16) . .
N2 C1 C6 109.85(14) . .
N2 C1 C2 114.01(17) . .
C6 C1 C2 111.32(17) . .
N2 C1 H1 107.1 . .
C6 C1 H1 107.1 . .
C2 C1 H1 107.1 . .
C3 C2 C1 111.6(2) . .
C3 C2 H2A 109.3 . .
C1 C2 H2A 109.3 . .
C3 C2 H2B 109.3 . .
C1 C2 H2B 109.3 . .
H2A C2 H2B 108.0 . .
C4 C3 C2 110.9(2) . .
C4 C3 H3A 109.5 . .
C2 C3 H3A 109.5 . .
C4 C3 H3B 109.5 . .
C2 C3 H3B 109.5 . .
H3A C3 H3B 108.1 . .
C3 C4 C5 109.9(2) . .
C3 C4 H4A 109.7 . .
C5 C4 H4A 109.7 . .
C3 C4 H4B 109.7 . .
C5 C4 H4B 109.7 . .
H4A C4 H4B 108.2 . .
C4 C5 C6 111.3(2) . .
C4 C5 H5A 109.4 . .
C6 C5 H5A 109.4 . .
C4 C5 H5B 109.4 . .
C6 C5 H5B 109.4 . .
H5A C5 H5B 108.0 . .
N1 C6 C1 110.44(14) . .
N1 C6 C5 113.50(16) . .
C1 C6 C5 111.16(17) . .
N1 C6 H6 107.1 . .
C1 C6 H6 107.1 . .
C5 C6 H6 107.1 . .
N1 C7 C8 110.90(15) . .
N1 C7 H7A 109.5 . .
C8 C7 H7A 109.5 . .
N1 C7 H7B 109.5 . .
C8 C7 H7B 109.5 . .
H7A C7 H7B 108.0 . .
O8 C8 O1 123.9(2) . .
O8 C8 C7 118.31(19) . .
O1 C8 C7 117.65(17) . .
O8 C8 Ba1 77.87(16) . .
O1 C8 Ba1 58.05(10) . .
C7 C8 Ba1 138.07(13) . .
N1 C9 C10 113.44(15) . 3_545
N1 C9 H9A 108.9 . .
C10 C9 H9A 108.9 3_545 .
N1 C9 H9B 108.9 . .
C10 C9 H9B 108.9 3_545 .
H9A C9 H9B 107.7 . .
O7 C10 O2 125.47(19) . .
O7 C10 C9 116.82(18) . 3_455
O2 C10 C9 117.67(16) . 3_455
N2 C11 C12 111.95(14) . .
N2 C11 H11A 109.2 . .
C12 C11 H11A 109.2 . .
N2 C11 H11B 109.2 . .
C12 C11 H11B 109.2 . .
H11A C11 H11B 107.9 . .
O5 C12 O3 124.61(16) . .
O5 C12 C11 118.40(16) . .
O3 C12 C11 116.95(15) . .
N2 C13 C14 111.31(15) 3_455 .
N2 C13 H13A 109.4 3_455 .
C14 C13 H13A 109.4 . .
N2 C13 H13B 109.4 3_455 .
C14 C13 H13B 109.4 . .
H13A C13 H13B 108.0 . .
O6 C14 O4 123.19(19) . .
O6 C14 C13 118.85(18) . .
O4 C14 C13 117.78(16) . .
O6 C14 Ba2 71.75(12) . .
O4 C14 Ba2 63.04(10) . .
C13 C14 Ba2 139.32(12) . .
HW1A OW1 HW1B 118(3) . .
Ba2 OW2 HW2A 114(2) . .
Ba2 OW2 HW2B 103(2) . .
HW2A OW2 HW2B 98(3) . .
Co3 OW3 Ba1 97.87(5) 2 .
Co3 OW3 HW3A 110(2) 2 .
Ba1 OW3 HW3A 134(2) . .
Co3 OW3 HW3B 103(2) 2 .
Ba1 OW3 HW3B 104(2) . .
HW3A OW3 HW3B 104(3) . .
Ba2 OW4 HW4A 81(2) . .
Ba2 OW4 HW4B 103(2) . .
HW4A OW4 HW4B 101(4) . .
OW52 OW51 H51A 90(4) . .
OW52 OW51 H51B 154(4) . .
H51A OW51 H51B 107(2) . .
OW52 OW51 H52B 80(3) . .
H51A OW51 H52B 96(6) . .
H51B OW51 H52B 117(5) . .
OW51 OW52 H51A 58(3) . .
OW51 OW52 H51B 16(3) . .
H51A OW52 H51B 68.7(17) . .
OW51 OW52 H52A 159(3) . .
H51A OW52 H52A 119(3) . .
H51B OW52 H52A 168(4) . .
OW51 OW52 H52B 61(3) . .
H51A OW52 H52B 80(5) . .
H51B OW52 H52B 73(4) . .
H52A OW52 H52B 98(2) . .

loop_
_geom_bond_atom_site_label_1
_geom_bond_atom_site_label_2
_geom_bond_distance
_geom_bond_site_symmetry_2
Ba1 O6 2.6555(15) 2
Ba1 O6 2.6555(15) .
Ba1 OW3 2.8351(14) .
Ba1 OW3 2.8351(14) 2
Ba1 O3 2.8461(13) 2
Ba1 O3 2.8461(13) .
Ba1 O1 2.8694(13) .
Ba1 O1 2.8694(13) 2
Ba1 O8 3.301(3) .
Ba1 O8 3.301(3) 2
Ba1 C8 3.331(2) .
Ba1 C8 3.331(2) 2
Ba2 OW4 2.724(3) 2
Ba2 OW4 2.724(3) .
Ba2 OW2 2.8252(17) .
Ba2 OW2 2.8252(17) 2
Ba2 O2 2.8287(13) .
Ba2 O2 2.8287(13) 2
Ba2 O4 2.8723(14) .
Ba2 O4 2.8723(14) 2
Ba2 O6 3.0629(18) .
Ba2 O6 3.0629(18) 2
Ba2 C14 3.2153(19) .
Ba2 C14 3.2153(19) 2
Ba2 HW4A 2.73(4) .
Co3 O4 2.1323(14) 3_545
Co3 O3 2.1362(13) .
Co3 O2 2.1365(13) 3_545
Co3 O1 2.2106(13) .
Co3 N1 2.2310(15) .
Co3 N2 2.2569(15) .
Co3 OW3 2.3145(15) 2
N1 C7 1.472(2) .
N1 C9 1.477(2) .
N1 C6 1.491(2) .
N2 C13 1.479(2) 3_545
N2 C11 1.483(2) .
N2 C1 1.493(2) .
O1 C8 1.267(2) .
O2 C10 1.262(2) .
O2 Co3 2.1365(13) 3_455
O3 C12 1.269(2) .
O4 C14 1.265(2) .
O4 Co3 2.1323(14) 3_455
O5 C12 1.244(2) .
O6 C14 1.247(2) .
O7 C10 1.248(2) .
O8 C8 1.237(3) .
C1 C6 1.528(3) .
C1 C2 1.542(3) .
C1 H1 0.9800 .
C2 C3 1.527(4) .
C2 H2A 0.9700 .
C2 H2B 0.9700 .
C3 C4 1.513(4) .
C3 H3A 0.9700 .
C3 H3B 0.9700 .
C4 C5 1.518(3) .
C4 H4A 0.9700 .
C4 H4B 0.9700 .
C5 C6 1.546(3) .
C5 H5A 0.9700 .
C5 H5B 0.9700 .
C6 H6 0.9800 .
C7 C8 1.514(3) .
C7 H7A 0.9700 .
C7 H7B 0.9700 .
C9 C10 1.512(3) 3_545
C9 H9A 0.9700 .
C9 H9B 0.9700 .
C10 C9 1.512(3) 3_455
C11 C12 1.520(2) .
C11 H11A 0.9700 .
C11 H11B 0.9700 .
C13 N2 1.479(2) 3_455
C13 C14 1.514(3) .
C13 H13A 0.9700 .
C13 H13B 0.9700 .
OW1 HW1A 0.844(10) .
OW1 HW1B 0.845(10) .
OW2 HW2A 0.850(10) .
OW2 HW2B 0.854(10) .
OW3 Co3 2.3145(15) 2
OW3 HW3A 0.848(10) .
OW3 HW3B 0.847(10) .
OW4 HW4A 0.881(10) .
OW4 HW4B 0.855(10) .
OW51 OW52 0.551(7) .
OW51 H51A 0.865(10) .
OW51 H51B 0.861(10) .
OW51 H52B 0.78(3) .
OW52 H51A 1.02(3) .
OW52 H51B 1.376(17) .
OW52 H52A 0.911(10) .
OW52 H52B 0.878(10) .
